data_1514182
loop_
_publ_author_name
'Altheimer, Benjamin D'
'Mehta, Manish A'

_publ_section_title
;
 Effects of structural differences on the NMR chemical shifts in
 isostructural dipeptides.
;
_journal_issue 14
_journal_name_full 'The journal of physical chemistry. A'
_journal_page_first 2618
_journal_page_last 2628
_journal_paper_doi 10.1021/jp411220y
_journal_volume 118
_journal_year 2014
_chemical_absolute_configuration syn
_chemical_formula_sum 'C8 H16 N2 O3'
_chemical_formula_weight 188.23
_chemical_name_systematic
; 
 ? 
;
_space_group_IT_number 169
_symmetry_cell_setting hexagonal
_symmetry_space_group_name_Hall 'P 61'
_symmetry_space_group_name_H-M 'P 61'
_atom_sites_solution_hydrogens geom
_atom_sites_solution_primary direct
_atom_sites_solution_secondary difmap
_audit_creation_method SHELXL-97
_cell_angle_alpha 90.00
_cell_angle_beta 90.00
_cell_angle_gamma 120.00
_cell_formula_units_Z 6
_cell_length_a 14.4465(4)
_cell_length_b 14.4465(4)
_cell_length_c 10.0082(6)
_cell_measurement_reflns_used 4244
_cell_measurement_temperature 296(2)
_cell_measurement_theta_max 30.44
_cell_measurement_theta_min 2.61
_cell_volume 1808.89(13)
_computing_cell_refinement 'Apex2 v2011.2-0'
_computing_data_collection 'Apex2 v2011.2-0 (Bruker, 2011)'
_computing_data_reduction 'Apex2 v2011.2-0'
_computing_molecular_graphics 'SHELXTL 6.14'
_computing_publication_material 'SHELXTL 6.14'
_computing_structure_refinement 'SHELXTL 6.14'
_computing_structure_solution 'SHELXTL 6.14 (Bruker, 2003; Sheldrick, 2008)'
_diffrn_ambient_temperature 296(2)
_diffrn_measured_fraction_theta_full 0.999
_diffrn_measured_fraction_theta_max 0.981
_diffrn_measurement_device_type 'Bruker AXS SMART APEX CCD diffractometer'
_diffrn_measurement_method '\w scans'
_diffrn_radiation_monochromator graphite
_diffrn_radiation_source 'fine-focus sealed tube'
_diffrn_radiation_type MoK\a
_diffrn_radiation_wavelength 0.71073
_diffrn_reflns_av_R_equivalents 0.0263
_diffrn_reflns_av_sigmaI/netI 0.0170
_diffrn_reflns_limit_h_max 18
_diffrn_reflns_limit_h_min -20
_diffrn_reflns_limit_k_max 20
_diffrn_reflns_limit_k_min -20
_diffrn_reflns_limit_l_max 14
_diffrn_reflns_limit_l_min -13
_diffrn_reflns_number 14661
_diffrn_reflns_theta_full 28.00
_diffrn_reflns_theta_max 30.52
_diffrn_reflns_theta_min 2.82
_diffrn_standards_number 0
_exptl_absorpt_coefficient_mu 0.079
_exptl_absorpt_correction_T_max 0.7461
_exptl_absorpt_correction_T_min 0.6991
_exptl_absorpt_correction_type multi-scan
_exptl_absorpt_process_details 'Apex2  v2011.2-0 (Bruker, 2011)'
_exptl_crystal_colour colourless
_exptl_crystal_density_diffrn 1.037
_exptl_crystal_density_method 'not measured'
_exptl_crystal_description rod
_exptl_crystal_F_000 612
_exptl_crystal_size_max 0.55
_exptl_crystal_size_mid 0.25
_exptl_crystal_size_min 0.11
_platon_squeeze_details
;
;
_refine_diff_density_max 0.160
_refine_diff_density_min -0.144
_refine_diff_density_rms 0.032
_refine_ls_extinction_method none
_refine_ls_goodness_of_fit_ref 1.040
_refine_ls_hydrogen_treatment constr
_refine_ls_matrix_type full
_refine_ls_number_parameters 188
_refine_ls_number_reflns 1910
_refine_ls_number_restraints 58
_refine_ls_restrained_S_all 1.036
_refine_ls_R_factor_all 0.0449
_refine_ls_R_factor_gt 0.0354
_refine_ls_shift/su_max 0.001
_refine_ls_shift/su_mean 0.000
_refine_ls_structure_factor_coef Fsqd
_refine_ls_weighting_details 'calc w=1/[\s^2^(Fo^2^)+(0.0717P)^2^+0.0000P] where P=(Fo^2^+2Fc^2^)/3'
_refine_ls_weighting_scheme calc
_refine_ls_wR_factor_gt 0.0935
_refine_ls_wR_factor_ref 0.0988
_reflns_number_gt 1639
_reflns_number_total 1910
_reflns_threshold_expression I>2\s(I)
_cod_data_source_file jp411220y_si_002.cif
_cod_data_source_block 11mz349_0m
_cod_depositor_comments
;
The following automatic conversions were performed:

'_symmetry_cell_setting' value 'Hexagonal' changed to 'hexagonal'
according to
/usr/data/users/saulius/automatic-downloads/rss-feeds/ACS/lib/dictionaries/cif_core.dic
dictionary named 'cif_core.dic' version 2.4.2 from 2011-04-26.

Automatic conversion script
Id: cif_fix_values 2281 2013-09-26 08:29:07Z andrius 

 Adding full bibliography for
 ./tmp-cod-update-bibliographies-8670/cifs/1514182.cif.
;
_cod_original_sg_symbol_H-M P6(1)
_cod_database_code 1514182

loop_
_symmetry_equiv_pos_as_xyz
'x, y, z'
'-y, x-y, z+1/3'
'-x+y, -x, z+2/3'
'-x, -y, z+1/2'
'y, -x+y, z+5/6'
'x-y, x, z+1/6'

loop_
_atom_site_label
_atom_site_type_symbol
_atom_site_fract_x
_atom_site_fract_y
_atom_site_fract_z
_atom_site_U_iso_or_equiv
_atom_site_adp_type
_atom_site_occupancy
_atom_site_symmetry_multiplicity
_atom_site_calc_flag
_atom_site_refinement_flags
_atom_site_disorder_assembly
_atom_site_disorder_group
O1 O 0.9689(13) 0.4163(9) 0.6204(9) 0.0429(11) Uani 0.66673(400) 1 d PD A 1
O2 O 1.0581(3) 0.5014(3) 0.4389(4) 0.0663(10) Uani 0.66673(400) 1 d PD A 1
C1 C 0.9753(6) 0.4370(6) 0.4980(8) 0.0365(10) Uani 0.66673(400) 1 d PD A 1
C2 C 0.8756(8) 0.3690(5) 0.4127(11) 0.0343(9) Uani 0.66673(400) 1 d PD A 1
H2 H 0.8122 0.3409 0.4701 0.041 Uiso 0.66673(400) 1 calc PR A 1
C3 C 0.8803(6) 0.2735(6) 0.3480(6) 0.0580(10) Uani 0.66673(400) 1 d PD A 1
H3 H 0.9358 0.3029 0.2789 0.070 Uiso 0.66673(400) 1 calc PR A 1
C4 C 0.9120(6) 0.2175(5) 0.4466(6) 0.0995(18) Uani 0.66673(400) 1 d PD A 1
H4A H 0.8561 0.1821 0.5115 0.149 Uiso 0.66673(400) 1 calc PR A 1
H4B H 0.9766 0.2685 0.4908 0.149 Uiso 0.66673(400) 1 calc PR A 1
H4C H 0.9237 0.1656 0.4013 0.149 Uiso 0.66673(400) 1 calc PR A 1
C5 C 0.7746(4) 0.2009(3) 0.2784(4) 0.0685(10) Uani 0.66673(400) 1 d PD A 1
H5A H 0.7753 0.1394 0.2433 0.103 Uiso 0.66673(400) 1 calc PR A 1
H5B H 0.7646 0.2392 0.2068 0.103 Uiso 0.66673(400) 1 calc PR A 1
H5C H 0.7172 0.1783 0.3414 0.103 Uiso 0.66673(400) 1 calc PR A 1
O1B O 0.960(3) 0.403(3) 0.620(3) 0.0429(11) Uani 0.24355(500) 1 d PD A 2
O2B O 1.0474(12) 0.5326(11) 0.4714(15) 0.049(2) Uani 0.24355(500) 1 d PD A 2
C1B C 0.9708(18) 0.4466(16) 0.508(3) 0.0365(10) Uani 0.24355(500) 1 d PD A 2
C2B C 0.877(2) 0.3863(17) 0.411(4) 0.0343(9) Uani 0.24355(500) 1 d PD A 2
H2B H 0.8125 0.3647 0.4641 0.041 Uiso 0.24355(500) 1 calc PR A 2
C3B C 0.8689(18) 0.2825(16) 0.3648(19) 0.0580(10) Uani 0.24355(500) 1 d PDU A 2
H3B H 0.8075 0.2527 0.3040 0.070 Uiso 0.24355(500) 1 calc PR A 2
C4B C 0.9589(10) 0.3018(9) 0.2758(12) 0.080(3) Uani 0.24355(500) 1 d PDU A 2
H4B1 H 0.9567 0.2355 0.2584 0.121 Uiso 0.24355(500) 1 calc PR A 2
H4B2 H 1.0253 0.3505 0.3183 0.121 Uiso 0.24355(500) 1 calc PR A 2
H4B3 H 0.9528 0.3321 0.1931 0.121 Uiso 0.24355(500) 1 calc PR A 2
C5B C 0.837(2) 0.1985(16) 0.4672(19) 0.154(10) Uani 0.24355(500) 1 d PDU A 2
H5B1 H 0.8521 0.1448 0.4361 0.231 Uiso 0.24355(500) 1 calc PR A 2
H5B2 H 0.7614 0.1666 0.4840 0.231 Uiso 0.24355(500) 1 calc PR A 2
H5B3 H 0.8754 0.2295 0.5483 0.231 Uiso 0.24355(500) 1 calc PR A 2
O1C O 0.959(3) 0.433(3) 0.614(2) 0.0429(11) Uani 0.08972(500) 1 d PD A 3
O2C O 1.045(3) 0.546(3) 0.449(4) 0.049(2) Uani 0.08972(500) 1 d PD A 3
C1C C 0.972(2) 0.461(2) 0.496(2) 0.0365(10) Uani 0.08972(500) 1 d PD A 3
C2C C 0.884(3) 0.386(3) 0.396(3) 0.0343(9) Uani 0.08972(500) 1 d PD A 3
H2C H 0.8175 0.3450 0.4459 0.041 Uiso 0.08972(500) 1 calc PR A 3
C3C C 0.914(2) 0.307(2) 0.335(3) 0.0580(10) Uani 0.08972(500) 1 d PD A 3
H3C H 0.9199 0.2658 0.4085 0.070 Uiso 0.08972(500) 1 calc PR A 3
C4C C 1.0192(19) 0.362(2) 0.268(4) 0.080(3) Uani 0.08972(500) 1 d PD A 3
H4C1 H 1.0318 0.4289 0.2326 0.121 Uiso 0.08972(500) 1 calc PR A 3
H4C2 H 1.0203 0.3180 0.1969 0.121 Uiso 0.08972(500) 1 calc PR A 3
H4C3 H 1.0741 0.3745 0.3318 0.121 Uiso 0.08972(500) 1 calc PR A 3
C5C C 0.825(2) 0.230(2) 0.246(3) 0.0685(10) Uani 0.08972(500) 1 d PD A 3
H5C1 H 0.8276 0.1647 0.2397 0.103 Uiso 0.08972(500) 1 calc PR A 3
H5C2 H 0.8334 0.2604 0.1587 0.103 Uiso 0.08972(500) 1 calc PR A 3
H5C3 H 0.7580 0.2150 0.2833 0.103 Uiso 0.08972(500) 1 calc PR A 3
C6 C 0.77756(10) 0.43756(10) 0.27959(16) 0.0321(3) Uani 1 1 d . A .
C7 C 0.78016(10) 0.51290(10) 0.17074(16) 0.0339(3) Uani 1 1 d . . .
H7 H 0.8262 0.5150 0.0974 0.041 Uiso 1 1 calc R . .
C8 C 0.82065(19) 0.62492(14) 0.2226(3) 0.0635(5) Uani 1 1 d . . .
H8A H 0.8197 0.6692 0.1518 0.095 Uiso 1 1 calc R . .
H8B H 0.8924 0.6536 0.2549 0.095 Uiso 1 1 calc R . .
H8C H 0.7755 0.6231 0.2942 0.095 Uiso 1 1 calc R . .
N1 N 0.86842(9) 0.44091(10) 0.30690(15) 0.0370(3) Uani 1 1 d . . .
H1 H 0.9251 0.4848 0.2638 0.044 Uiso 1 1 calc R A 1
N2 N 0.66897(9) 0.46645(9) 0.12168(15) 0.0342(2) Uani 1 1 d . . .
H2D H 0.6261 0.4594 0.1896 0.051 Uiso 1 1 calc R . .
H2E H 0.6480 0.4026 0.0858 0.051 Uiso 1 1 calc R . .
H2F H 0.6660 0.5094 0.0602 0.051 Uiso 1 1 calc R . .
O3 O 0.69211(8) 0.37937(9) 0.33670(15) 0.0452(3) Uani 1 1 d . . .

loop_
_atom_site_aniso_label
_atom_site_aniso_U_11
_atom_site_aniso_U_22
_atom_site_aniso_U_33
_atom_site_aniso_U_23
_atom_site_aniso_U_13
_atom_site_aniso_U_12
O1 0.030(3) 0.060(4) 0.0262(5) 0.0053(13) -0.0019(9) 0.0123(19)
O2 0.0345(11) 0.083(3) 0.048(2) 0.0272(16) -0.0020(11) 0.0043(14)
C1 0.0280(9) 0.0470(17) 0.0297(14) 0.0077(12) -0.0015(8) 0.0152(11)
C2 0.0357(9) 0.039(2) 0.0250(11) 0.009(2) -0.0032(8) 0.0161(16)
C3 0.076(3) 0.061(2) 0.050(2) -0.0085(15) -0.0141(16) 0.0446(14)
C4 0.164(5) 0.101(3) 0.079(3) -0.018(3) -0.046(3) 0.100(4)
C5 0.087(2) 0.0554(19) 0.070(2) -0.0267(17) -0.036(2) 0.0405(18)
O1B 0.030(3) 0.060(4) 0.0262(5) 0.0053(13) -0.0019(9) 0.0123(19)
O2B 0.042(3) 0.057(5) 0.024(5) 0.017(3) 0.004(3) 0.005(3)
C1B 0.0280(9) 0.0470(17) 0.0297(14) 0.0077(12) -0.0015(8) 0.0152(11)
C2B 0.0357(9) 0.039(2) 0.0250(11) 0.009(2) -0.0032(8) 0.0161(16)
C3B 0.076(3) 0.061(2) 0.050(2) -0.0085(15) -0.0141(16) 0.0446(14)
C4B 0.077(7) 0.092(7) 0.095(6) -0.001(6) 0.023(6) 0.058(6)
C5B 0.24(3) 0.097(11) 0.113(13) 0.000(10) 0.064(17) 0.078(16)
O1C 0.030(3) 0.060(4) 0.0262(5) 0.0053(13) -0.0019(9) 0.0123(19)
O2C 0.042(3) 0.057(5) 0.024(5) 0.017(3) 0.004(3) 0.005(3)
C1C 0.0280(9) 0.0470(17) 0.0297(14) 0.0077(12) -0.0015(8) 0.0152(11)
C2C 0.0357(9) 0.039(2) 0.0250(11) 0.009(2) -0.0032(8) 0.0161(16)
C3C 0.076(3) 0.061(2) 0.050(2) -0.0085(15) -0.0141(16) 0.0446(14)
C4C 0.077(7) 0.092(7) 0.095(6) -0.001(6) 0.023(6) 0.058(6)
C5C 0.087(2) 0.0554(19) 0.070(2) -0.0267(17) -0.036(2) 0.0405(18)
C6 0.0330(6) 0.0368(6) 0.0246(5) 0.0019(5) 0.0015(5) 0.0160(5)
C7 0.0346(6) 0.0386(6) 0.0285(6) 0.0041(5) 0.0025(5) 0.0183(5)
C8 0.0770(13) 0.0388(8) 0.0665(12) -0.0043(8) -0.0149(11) 0.0228(8)
N1 0.0298(5) 0.0512(6) 0.0251(5) 0.0093(5) 0.0015(4) 0.0165(5)
N2 0.0389(5) 0.0446(6) 0.0268(5) -0.0004(4) 0.0003(4) 0.0267(5)
O3 0.0340(5) 0.0550(6) 0.0456(6) 0.0198(5) 0.0106(4) 0.0214(5)

loop_
_atom_type_symbol
_atom_type_description
_atom_type_scat_dispersion_real
_atom_type_scat_dispersion_imag
_atom_type_scat_source
C C 0.0033 0.0016 'International Tables Vol C Tables 4.2.6.8 and 6.1.1.4'
H H 0.0000 0.0000 'International Tables Vol C Tables 4.2.6.8 and 6.1.1.4'
N N 0.0061 0.0033 'International Tables Vol C Tables 4.2.6.8 and 6.1.1.4'
O O 0.0106 0.0060 'International Tables Vol C Tables 4.2.6.8 and 6.1.1.4'

loop_
_geom_angle_atom_site_label_1
_geom_angle_atom_site_label_2
_geom_angle_atom_site_label_3
_geom_angle
O2 C1 O1 125.1(7)
O2 C1 C2 117.4(7)
O1 C1 C2 117.2(7)
N1 C2 C1 108.2(6)
N1 C2 C3 111.3(8)
C1 C2 C3 110.8(6)
N1 C2 H2 108.8
C1 C2 H2 108.8
C3 C2 H2 108.8
C4 C3 C5 113.9(5)
C4 C3 C2 111.6(5)
C5 C3 C2 109.1(5)
C4 C3 H3 107.3
C5 C3 H3 107.3
C2 C3 H3 107.3
O2B C1B O1B 127(2)
O2B C1B C2B 118.0(18)
O1B C1B C2B 115.4(18)
N1 C2B C3B 111(2)
N1 C2B C1B 118.1(18)
C3B C2B C1B 111.2(16)
N1 C2B H2B 105.0
C3B C2B H2B 105.0
C1B C2B H2B 105.0
C5B C3B C4B 117.4(14)
C5B C3B C2B 116.1(18)
C4B C3B C2B 112(2)
C5B C3B H3B 103.0
C4B C3B H3B 103.0
C2B C3B H3B 103.0
C3B C4B H4B1 109.5
C3B C4B H4B2 109.5
H4B1 C4B H4B2 109.5
C3B C4B H4B3 109.5
H4B1 C4B H4B3 109.5
H4B2 C4B H4B3 109.5
C3B C5B H5B1 109.5
C3B C5B H5B2 109.5
H5B1 C5B H5B2 109.5
C3B C5B H5B3 109.5
H5B1 C5B H5B3 109.5
H5B2 C5B H5B3 109.5
O2C C1C O1C 126(2)
O2C C1C C2C 117(2)
O1C C1C C2C 117(2)
N1 C2C C3C 112(3)
N1 C2C C1C 111(2)
C3C C2C C1C 110.0(19)
N1 C2C H2C 107.9
C3C C2C H2C 107.9
C1C C2C H2C 107.9
C4C C3C C5C 113.8(17)
C4C C3C C2C 112(2)
C5C C3C C2C 109(2)
C4C C3C H3C 107.0
C5C C3C H3C 107.0
C2C C3C H3C 107.0
O3 C6 N1 124.64(12)
O3 C6 C7 118.44(12)
N1 C6 C7 116.92(11)
N2 C7 C8 110.51(13)
N2 C7 C6 106.20(10)
C8 C7 C6 112.11(12)
N2 C7 H7 109.3
C8 C7 H7 109.3
C6 C7 H7 109.3
C7 C8 H8A 109.5
C7 C8 H8B 109.5
H8A C8 H8B 109.5
C7 C8 H8C 109.5
H8A C8 H8C 109.5
H8B C8 H8C 109.5
C2C N1 C6 127.0(17)
C6 N1 C2B 121.3(13)
C6 N1 C2 121.7(4)
C2C N1 H1 113.9
C6 N1 H1 119.2
C2B N1 H1 119.1
C2 N1 H1 119.2
C7 N2 H2D 109.5
C7 N2 H2E 109.5
H2D N2 H2E 109.5
C7 N2 H2F 109.5
H2D N2 H2F 109.5
H2E N2 H2F 109.5

loop_
_geom_bond_atom_site_label_1
_geom_bond_atom_site_label_2
_geom_bond_distance
O1 C1 1.254(6)
O2 C1 1.238(6)
C1 C2 1.534(6)
C2 N1 1.522(9)
C2 C3 1.558(6)
C2 H2 0.9800
C3 C4 1.485(7)
C3 C5 1.522(8)
C3 H3 0.9800
C4 H4A 0.9600
C4 H4B 0.9600
C4 H4C 0.9600
C5 H5A 0.9600
C5 H5B 0.9600
C5 H5C 0.9600
O1B C1B 1.252(14)
O2B C1B 1.237(14)
C1B C2B 1.542(14)
C2B N1 1.34(3)
C2B C3B 1.516(15)
C2B H2B 0.9800
C3B C5B 1.475(14)
C3B C4B 1.482(14)
C3B H3B 0.9800
C4B H4B1 0.9600
C4B H4B2 0.9600
C4B H4B3 0.9600
C5B H5B1 0.9600
C5B H5B2 0.9600
C5B H5B3 0.9600
O1C C1C 1.241(16)
O2C C1C 1.240(16)
C1C C2C 1.548(16)
C2C N1 1.28(4)
C2C C3C 1.540(17)
C2C H2C 0.9800
C3C C4C 1.471(16)
C3C C5C 1.500(15)
C3C H3C 0.9800
C4C H4C1 0.9600
C4C H4C2 0.9600
C4C H4C3 0.9600
C5C H5C1 0.9600
C5C H5C2 0.9600
C5C H5C3 0.9600
C6 O3 1.2327(16)
C6 N1 1.3177(17)
C6 C7 1.5271(18)
C7 N2 1.4811(17)
C7 C8 1.511(2)
C7 H7 0.9800
C8 H8A 0.9600
C8 H8B 0.9600
C8 H8C 0.9600
N1 H1 0.8600
N2 H2D 0.8900
N2 H2E 0.8900
N2 H2F 0.8900

loop_
_geom_hbond_atom_site_label_D
_geom_hbond_atom_site_label_H
_geom_hbond_atom_site_label_A
_geom_hbond_distance_DH
_geom_hbond_distance_HA
_geom_hbond_distance_DA
_geom_hbond_angle_DHA
_geom_hbond_site_symmetry_A
N2 H2F O1 0.89 1.92 2.725(15) 149.9 2_654
N2 H2E O3 0.89 1.91 2.7063(15) 147.9 3_664
N2 H2D O2 0.89 1.89 2.726(4) 156.2 5_564
N1 H1 O1 0.86 2.06 2.901(11) 164.3 4_764

loop_
_geom_torsion_atom_site_label_1
_geom_torsion_atom_site_label_2
_geom_torsion_atom_site_label_3
_geom_torsion_atom_site_label_4
_geom_torsion
O2 C1 C2 N1 -42.8(10)
O1 C1 C2 N1 143.4(11)
O2 C1 C2 C3 79.6(9)
O1 C1 C2 C3 -94.3(11)
N1 C2 C3 C4 167.0(6)
C1 C2 C3 C4 46.5(9)
N1 C2 C3 C5 -66.3(8)
C1 C2 C3 C5 173.2(6)
O2B C1B C2B N1 -17(3)
O1B C1B C2B N1 161(3)
O2B C1B C2B C3B 113(3)
O1B C1B C2B C3B -68(3)
N1 C2B C3B C5B -158(2)
C1B C2B C3B C5B 68(3)
N1 C2B C3B C4B 64(2)
C1B C2B C3B C4B -70(3)
O2C C1C C2C N1 -34(3)
O1C C1C C2C N1 143(3)
O2C C1C C2C C3C 90(4)
O1C C1C C2C C3C -92(3)
N1 C2C C3C C4C 67(3)
C1C C2C C3C C4C -57(3)
N1 C2C C3C C5C -60(3)
C1C C2C C3C C5C 176(2)
O3 C6 C7 N2 -22.96(16)
N1 C6 C7 N2 157.99(11)
O3 C6 C7 C8 97.84(17)
N1 C6 C7 C8 -81.22(17)
C3C C2C N1 C6 115(2)
C1C C2C N1 C6 -122.0(18)
C3C C2C N1 C2B 156(16)
C1C C2C N1 C2B -80(14)
C3C C2C N1 C2 97(16)
C1C C2C N1 C2 -140(18)
O3 C6 N1 C2C -0.5(16)
C7 C6 N1 C2C 178.5(16)
O3 C6 N1 C2B -6.2(11)
C7 C6 N1 C2B 172.7(11)
O3 C6 N1 C2 1.5(5)
C7 C6 N1 C2 -179.6(4)
C3B C2B N1 C2C -42(13)
C1B C2B N1 C2C 88(15)
C3B C2B N1 C6 99(2)
C1B C2B N1 C6 -130.2(18)
C3B C2B N1 C2 4(13)
C1B C2B N1 C2 134(16)
C1 C2 N1 C2C 28(16)
C3 C2 N1 C2C -94(16)
C1 C2 N1 C6 -135.2(5)
C3 C2 N1 C6 102.8(7)
C1 C2 N1 C2B -47(14)
C3 C2 N1 C2B -169(15)

loop_
_platon_squeeze_void_nr
_platon_squeeze_void_average_x
_platon_squeeze_void_average_y
_platon_squeeze_void_average_z
_platon_squeeze_void_volume
_platon_squeeze_void_count_electrons
_platon_squeeze_void_content
1 0.000 0.000 -0.022 302 14 ' '
